data_4308310
loop_
_publ_author_name
'Alberto S\'anchez-M\'endez'
'Ernesto de Jes\'us'
'Juan C. Flores'
'Pilar G\'omez-Sal'

_publ_section_title
;
Crystal Structures of Poly(aryl ether) Dendrons with Palladium Scorpionate
Complexes at Their Focal Point
;
_journal_name_full 'Inorganic Chemistry'
_journal_page_first 4793
_journal_page_last 4795
_journal_paper_doi 10.1021/ic7005748
_journal_volume 46
_journal_year 2007
_chemical_compound_source 'synthesis as described'
_chemical_formula_moiety 'C19 H24 Cl4 N4 Pd1'
_chemical_formula_sum 'C19 H24 Cl4 N4 Pd'
_chemical_formula_weight 556.62
_chemical_name_systematic
;
 ?
;
_space_group_IT_number 14
_symmetry_cell_setting monoclinic
_symmetry_Int_Tables_number 14
_symmetry_space_group_name_Hall '-P 2yn'
_symmetry_space_group_name_H-M 'P 1 21/n 1'
_atom_sites_solution_hydrogens geom
_atom_sites_solution_primary direct
_atom_sites_solution_secondary difmap
_audit_conform_dict_location ftp://ftp.iucr.org/pub/cif_core.dic
_audit_conform_dict_name cif_core.dic
_audit_conform_dict_version 2.2
_audit_creation_date 2007-01-15T18:29:01-00:00
_audit_creation_method 'WinGX routine CIF_UPDATE'
_cell_angle_alpha 90.000(5)
_cell_angle_beta 91.447(5)
_cell_angle_gamma 90.000(5)
_cell_formula_units_Z 4
_cell_length_a 9.962(5)
_cell_length_b 16.841(5)
_cell_length_c 13.620(5)
_cell_measurement_reflns_used 260
_cell_measurement_temperature 200(2)
_cell_measurement_theta_max 22.741
_cell_measurement_theta_min 3.21
_cell_measurement_wavelength 0.71073
_cell_volume 2284.3(16)
_computing_cell_refinement 'Dirax/lsq (Duisenberg & Schreurs, 1989-2000)'
_computing_data_collection 'Collect (Nonius BV, 1997-2000)'
_computing_data_reduction 'EvalCCD (Duisenberg & Schreurs 1990-2000)'
_computing_molecular_graphics 'Ortep-3 for Windows (Farrugia, 1997)'
_computing_publication_material 'WinGX publication routines (Farrugia, 1999)'
_computing_structure_refinement 'SHELXL-97 (Sheldrick, 1997)'
_computing_structure_solution 'SHELXS-97 (Sheldrick, 1997)'
_diffrn_ambient_temperature 200(2)
_diffrn_detector 'CCD plate'
_diffrn_measured_fraction_theta_full 0.977
_diffrn_measured_fraction_theta_max 0.977
_diffrn_measurement_device '95mm CCD camera on \k-goniostat'
_diffrn_measurement_device_type KappaCCD
_diffrn_measurement_method 'CCD rotation images, thick slices'
_diffrn_orient_matrix_type X=UH
_diffrn_orient_matrix_UB_11 0.01
_diffrn_orient_matrix_UB_12 0
_diffrn_orient_matrix_UB_13 0
_diffrn_orient_matrix_UB_21 0
_diffrn_orient_matrix_UB_22 0.01
_diffrn_orient_matrix_UB_23 0
_diffrn_orient_matrix_UB_31 0
_diffrn_orient_matrix_UB_32 0
_diffrn_orient_matrix_UB_33 0.01
_diffrn_radiation_monochromator graphite
_diffrn_radiation_probe x-ray
_diffrn_radiation_type MoK\a
_diffrn_radiation_wavelength 0.71069
_diffrn_reflns_av_R_equivalents 0.1467
_diffrn_reflns_av_unetI/netI 0.1258
_diffrn_reflns_limit_h_max 12
_diffrn_reflns_limit_h_min -12
_diffrn_reflns_limit_k_max 21
_diffrn_reflns_limit_k_min -21
_diffrn_reflns_limit_l_max 17
_diffrn_reflns_limit_l_min -16
_diffrn_reflns_number 16421
_diffrn_reflns_reduction_process
;
 Scaled and merged with SORTAV
 R.H. Blessing, (1987) Cryst. Rev. 1, 3-58
 R.H. Blessing, (1989) J. Appl. Cryst. 22, 396-397
;
_diffrn_reflns_theta_full 27.5
_diffrn_reflns_theta_max 27.5
_diffrn_reflns_theta_min 5.01
_diffrn_source 'Enraf Nonius FR590'
_exptl_absorpt_coefficient_mu 1.293
_exptl_absorpt_correction_type none
_exptl_crystal_colour yellow
_exptl_crystal_density_diffrn 1.619
_exptl_crystal_density_method 'not measured'
_exptl_crystal_description prism
_exptl_crystal_F_000 1120
_exptl_crystal_size_max 0.4
_exptl_crystal_size_mid 0.32
_exptl_crystal_size_min 0.3
_refine_diff_density_max 2.696
_refine_diff_density_min -1.472
_refine_diff_density_rms 0.191
_refine_ls_extinction_method none
_refine_ls_goodness_of_fit_ref 1.034
_refine_ls_hydrogen_treatment constr
_refine_ls_matrix_type full
_refine_ls_number_parameters 241
_refine_ls_number_reflns 5131
_refine_ls_number_restraints 0
_refine_ls_restrained_S_all 1.034
_refine_ls_R_factor_all 0.094
_refine_ls_R_factor_gt 0.0666
_refine_ls_shift/su_max 0.027
_refine_ls_shift/su_mean 0.002
_refine_ls_structure_factor_coef Fsqd
_refine_ls_weighting_details 'calc w=1/[\s^2^(Fo^2^)+(0.1064P)^2^+2.0780P] where P=(Fo^2^+2Fc^2^)/3'
_refine_ls_weighting_scheme calc
_refine_ls_wR_factor_gt 0.1817
_refine_ls_wR_factor_ref 0.2011
_reflns_number_gt 3683
_reflns_number_total 5131
_reflns_threshold_expression >2sigma(I)
_cod_data_source_file ic7005748-file005_1.cif
_cod_data_source_block G0_compound_1
_cod_database_code 4308310

loop_
_symmetry_equiv_pos_as_xyz
'x, y, z'
'-x+1/2, y+1/2, -z+1/2'
'-x, -y, -z'
'x-1/2, -y-1/2, z-1/2'

loop_
_atom_site_label
_atom_site_type_symbol
_atom_site_fract_x
_atom_site_fract_y
_atom_site_fract_z
_atom_site_U_iso_or_equiv
_atom_site_adp_type
_atom_site_occupancy
_atom_site_symmetry_multiplicity
_atom_site_calc_flag
_atom_site_refinement_flags
_atom_site_disorder_assembly
_atom_site_disorder_group
Pd1 Pd 0.67276(4) 0.20980(2) 0.11565(3) 0.01949(18) Uani 1 1 d . . .
Cl1 Cl 0.63288(16) 0.32603(9) 0.03423(11) 0.0317(4) Uani 1 1 d . . .
Cl2 Cl 0.70739(17) 0.14915(10) -0.03190(10) 0.0348(4) Uani 1 1 d . . .
Cl3 Cl 0.5501(3) 0.1100(3) 0.4275(2) 0.116 Uani 1 1 d . . .
Cl4 Cl 0.6003(3) 0.0951(2) 0.6353(2) 0.0892(9) Uani 1 1 d . . .
N1 N 0.7176(4) 0.1102(3) 0.1937(3) 0.0211(10) Uani 1 1 d . . .
N2 N 0.8002(4) 0.1178(3) 0.2761(3) 0.0211(10) Uani 1 1 d . . .
N3 N 0.6547(5) 0.2633(3) 0.2480(3) 0.0242(10) Uani 1 1 d . . .
N4 N 0.7535(5) 0.2522(3) 0.3183(3) 0.0217(10) Uani 1 1 d . . .
C1 C 0.6874(5) 0.0339(3) 0.1874(4) 0.0233(12) Uani 1 1 d . . .
C2 C 0.7500(6) -0.0081(4) 0.2643(4) 0.0284(13) Uani 1 1 d . . .
H2 H 0.7443 -0.0624 0.2759 0.034 Uiso 1 1 calc R . .
C3 C 0.8209(6) 0.0461(3) 0.3190(4) 0.0253(12) Uani 1 1 d . . .
C4 C 0.5976(6) -0.0002(4) 0.1080(5) 0.0308(13) Uani 1 1 d . . .
H4A H 0.568 0.0415 0.0645 0.046 Uiso 1 1 calc R . .
H4B H 0.5212 -0.0247 0.137 0.046 Uiso 1 1 calc R . .
H4C H 0.6463 -0.0391 0.0717 0.046 Uiso 1 1 calc R . .
C5 C 0.9072(8) 0.0376(4) 0.4089(5) 0.0414(17) Uani 1 1 d . . .
H5A H 0.9425 0.0886 0.4276 0.062 Uiso 1 1 calc R . .
H5B H 0.98 0.002 0.3961 0.062 Uiso 1 1 calc R . .
H5C H 0.8549 0.0168 0.4613 0.062 Uiso 1 1 calc R . .
C6 C 0.5626(6) 0.3100(4) 0.2882(4) 0.0266(12) Uani 1 1 d . . .
C7 C 0.6051(7) 0.3289(4) 0.3850(4) 0.0339(15) Uani 1 1 d . . .
H7 H 0.5597 0.3608 0.4289 0.041 Uiso 1 1 calc R . .
C8 C 0.7239(6) 0.2920(3) 0.4021(4) 0.0278(13) Uani 1 1 d . . .
C9 C 0.4360(6) 0.3344(4) 0.2354(5) 0.0359(15) Uani 1 1 d . . .
H9A H 0.434 0.3122 0.1705 0.054 Uiso 1 1 calc R . .
H9B H 0.4324 0.3913 0.2312 0.054 Uiso 1 1 calc R . .
H9C H 0.3602 0.3154 0.2707 0.054 Uiso 1 1 calc R . .
C10 C 0.8142(7) 0.2889(4) 0.4914(5) 0.0385(17) Uani 1 1 d . . .
H10A H 0.8918 0.2574 0.4779 0.058 Uiso 1 1 calc R . .
H10B H 0.7668 0.2655 0.5448 0.058 Uiso 1 1 calc R . .
H10C H 0.8418 0.3417 0.5091 0.058 Uiso 1 1 calc R . .
C11 C 0.8595(6) 0.1943(3) 0.3024(4) 0.0210(11) Uani 1 1 d . . .
H11 H 0.9071 0.187 0.3656 0.025 Uiso 1 1 calc R . .
C12 C 0.9638(6) 0.2227(3) 0.2291(5) 0.0266(12) Uani 1 1 d . . .
H12A H 0.9185 0.2386 0.1684 0.032 Uiso 1 1 calc R . .
H12B H 1.0107 0.2687 0.2559 0.032 Uiso 1 1 calc R . .
C13 C 1.0640(6) 0.1583(3) 0.2080(4) 0.0245(12) Uani 1 1 d . . .
C14 C 1.1841(6) 0.1517(4) 0.2621(5) 0.0332(14) Uani 1 1 d . . .
H14 H 1.2062 0.1897 0.3093 0.04 Uiso 1 1 calc R . .
C15 C 1.2711(7) 0.0886(5) 0.2461(5) 0.0473(19) Uani 1 1 d . . .
H15 H 1.3501 0.0838 0.2835 0.057 Uiso 1 1 calc R . .
C16 C 1.2395(7) 0.0324(5) 0.1735(5) 0.0419(17) Uani 1 1 d . . .
H16 H 1.2974 -0.0098 0.163 0.05 Uiso 1 1 calc R . .
C17 C 1.1242(7) 0.0393(4) 0.1180(5) 0.0357(15) Uani 1 1 d . . .
H17 H 1.1039 0.0021 0.0693 0.043 Uiso 1 1 calc R . .
C18 C 1.0369(6) 0.1024(4) 0.1347(4) 0.0310(14) Uani 1 1 d . . .
H18 H 0.9589 0.1072 0.0962 0.037 Uiso 1 1 calc R . .
C19 C 0.4934(13) 0.1310(16) 0.5263(17) 0.242 Uani 1 1 d . . .
H19A H 0.4044 0.1082 0.5305 0.291 Uiso 1 1 calc R . .
H19B H 0.4843 0.1883 0.5304 0.291 Uiso 1 1 calc R . .

loop_
_atom_site_aniso_label
_atom_site_aniso_U_11
_atom_site_aniso_U_22
_atom_site_aniso_U_33
_atom_site_aniso_U_23
_atom_site_aniso_U_13
_atom_site_aniso_U_12
Pd1 0.0217(3) 0.0223(3) 0.0143(3) -0.00164(14) -0.00327(16) 0.00551(16)
Cl1 0.0417(9) 0.0267(8) 0.0266(7) 0.0054(6) -0.0048(6) 0.0071(7)
Cl2 0.0479(9) 0.0382(9) 0.0184(7) -0.0072(6) 0.0013(6) 0.0091(7)
Cl3 0.09 0.182 0.075 -0.025 0.013 -0.052
Cl4 0.093(2) 0.096(2) 0.0777(19) -0.0148(16) -0.0257(15) 0.0334(17)
N1 0.019(2) 0.026(2) 0.019(2) -0.0004(18) -0.0043(17) 0.000(2)
N2 0.023(2) 0.024(2) 0.016(2) 0.0045(18) -0.0068(17) 0.000(2)
N3 0.026(2) 0.029(3) 0.017(2) -0.0023(19) -0.0083(18) 0.007(2)
N4 0.024(2) 0.024(3) 0.016(2) -0.0033(18) -0.0094(17) 0.006(2)
C1 0.019(3) 0.024(3) 0.026(3) -0.001(2) -0.005(2) 0.001(2)
C2 0.035(3) 0.018(3) 0.032(3) 0.003(2) -0.006(2) -0.004(2)
C3 0.029(3) 0.022(3) 0.025(3) 0.007(2) -0.005(2) 0.001(2)
C4 0.028(3) 0.034(3) 0.030(3) -0.002(3) -0.010(2) -0.001(3)
C5 0.057(4) 0.025(3) 0.040(4) 0.014(3) -0.029(3) -0.007(3)
C6 0.028(3) 0.029(3) 0.022(3) -0.006(2) -0.003(2) 0.009(3)
C7 0.039(4) 0.041(4) 0.022(3) -0.008(3) -0.005(2) 0.014(3)
C8 0.033(3) 0.033(3) 0.018(3) -0.006(2) -0.003(2) 0.009(3)
C9 0.028(3) 0.050(4) 0.030(3) -0.006(3) -0.006(2) 0.012(3)
C10 0.042(4) 0.052(4) 0.021(3) -0.009(3) -0.014(3) 0.013(3)
C11 0.022(3) 0.022(3) 0.019(3) -0.005(2) -0.006(2) 0.004(2)
C12 0.023(3) 0.021(3) 0.036(3) 0.002(2) -0.004(2) -0.003(2)
C13 0.022(3) 0.026(3) 0.025(3) 0.004(2) 0.004(2) 0.002(2)
C14 0.030(3) 0.044(4) 0.025(3) -0.005(3) -0.002(2) 0.005(3)
C15 0.031(4) 0.065(5) 0.045(4) -0.008(4) -0.012(3) 0.017(4)
C16 0.035(4) 0.044(4) 0.048(4) 0.008(3) 0.013(3) 0.014(3)
C17 0.034(3) 0.038(4) 0.036(4) -0.005(3) 0.010(3) -0.003(3)
C18 0.026(3) 0.041(4) 0.027(3) 0.003(3) 0.001(2) -0.003(3)
C19 0.057 0.359 0.306 -0.272 -0.087 0.12

loop_
_atom_type_symbol
_atom_type_description
_atom_type_scat_dispersion_real
_atom_type_scat_dispersion_imag
_atom_type_scat_source
C C 0.0033 0.0016 'International Tables Vol C Tables 4.2.6.8 and 6.1.1.4'
H H 0 0 'International Tables Vol C Tables 4.2.6.8 and 6.1.1.4'
N N 0.0061 0.0033 'International Tables Vol C Tables 4.2.6.8 and 6.1.1.4'
Cl Cl 0.1484 0.1585 'International Tables Vol C Tables 4.2.6.8 and 6.1.1.4'
Pd Pd -0.9988 1.0072 'International Tables Vol C Tables 4.2.6.8 and 6.1.1.4'

loop_
_exptl_crystal_face_index_h
_exptl_crystal_face_index_k
_exptl_crystal_face_index_l
_exptl_crystal_face_perp_dist
0 3 -2 0.14
0 -3 2 0.042
-6 -9 10 0.037
3 1 -3 0.121
0 7 -1 0.094
0 -7 1 0.145
1 -2 -5 0.175
-1 3 1 0.125

loop_
_geom_angle_atom_site_label_1
_geom_angle_atom_site_label_2
_geom_angle_atom_site_label_3
_geom_angle
_geom_angle_site_symmetry_1
_geom_angle_site_symmetry_3
_geom_angle_publ_flag
N3 Pd1 N1 85.69(19) . . ?
N3 Pd1 Cl1 91.87(15) . . ?
N1 Pd1 Cl1 176.17(14) . . ?
N3 Pd1 Cl2 176.40(14) . . ?
N1 Pd1 Cl2 93.16(14) . . ?
Cl1 Pd1 Cl2 89.10(6) . . ?
C1 N1 N2 106.0(4) . . ?
C1 N1 Pd1 136.2(4) . . ?
N2 N1 Pd1 117.8(3) . . ?
C3 N2 N1 110.3(5) . . ?
C3 N2 C11 128.7(5) . . ?
N1 N2 C11 120.8(4) . . ?
C6 N3 N4 106.4(5) . . ?
C6 N3 Pd1 134.7(4) . . ?
N4 N3 Pd1 118.9(3) . . ?
C8 N4 N3 110.6(5) . . ?
C8 N4 C11 128.8(5) . . ?
N3 N4 C11 119.9(4) . . ?
N1 C1 C2 110.3(5) . . ?
N1 C1 C4 123.4(5) . . ?
C2 C1 C4 126.3(6) . . ?
C3 C2 C1 106.6(5) . . ?
N2 C3 C2 106.9(5) . . ?
N2 C3 C5 121.3(5) . . ?
C2 C3 C5 131.9(6) . . ?
N3 C6 C7 108.9(5) . . ?
N3 C6 C9 123.0(5) . . ?
C7 C6 C9 128.1(5) . . ?
C8 C7 C6 107.3(5) . . ?
C7 C8 N4 106.8(5) . . ?
C7 C8 C10 131.4(5) . . ?
N4 C8 C10 121.8(5) . . ?
N2 C11 N4 109.6(4) . . ?
N2 C11 C12 113.1(4) . . ?
N4 C11 C12 113.2(5) . . ?
C13 C12 C11 111.3(5) . . ?
C18 C13 C14 118.3(6) . . ?
C18 C13 C12 120.4(5) . . ?
C14 C13 C12 121.3(6) . . ?
C15 C14 C13 120.5(6) . . ?
C14 C15 C16 119.8(6) . . ?
C17 C16 C15 120.4(6) . . ?
C16 C17 C18 119.6(7) . . ?
C13 C18 C17 121.4(6) . . ?
Cl3 C19 Cl4 113.9(7) . . ?

loop_
_geom_bond_atom_site_label_1
_geom_bond_atom_site_label_2
_geom_bond_distance
_geom_bond_site_symmetry_2
_geom_bond_publ_flag
Pd1 N3 2.027(5) . ?
Pd1 N1 2.031(5) . ?
Pd1 Cl1 2.2797(16) . ?
Pd1 Cl2 2.2883(16) . ?
Cl3 C19 1.514(19) . ?
Cl4 C19 1.90(2) . ?
N1 C1 1.321(8) . ?
N1 N2 1.380(6) . ?
N2 C3 1.356(7) . ?
N2 C11 1.458(7) . ?
N3 C6 1.336(7) . ?
N3 N4 1.369(6) . ?
N4 C8 1.362(7) . ?
N4 C11 1.457(7) . ?
C1 C2 1.398(8) . ?
C1 C4 1.499(8) . ?
C2 C3 1.364(9) . ?
C3 C5 1.486(8) . ?
C6 C7 1.410(8) . ?
C6 C9 1.494(8) . ?
C7 C8 1.352(9) . ?
C8 C10 1.496(8) . ?
C11 C12 1.535(8) . ?
C12 C13 1.507(8) . ?
C13 C18 1.393(9) . ?
C13 C14 1.394(9) . ?
C14 C15 1.392(10) . ?
C15 C16 1.398(11) . ?
C16 C17 1.364(10) . ?
C17 C18 1.396(10) . ?
